data_7108140
loop_
_publ_author_name
'Yu-Ting Lee'
'Yeong-Jiunn Jang'
'Siang-en Syu'
'Shu-Chi Chou'
'Chia-Jui Lee'
'Wenwei Lin'

_publ_section_title
;
 Preparation of functional benzofurans and indoles via chemoselective
 intramolecular Wittig reactions
;
_journal_name_full Chem.Commun.
_journal_page_first 8135
_journal_paper_doi 10.1039/c2cc33972b
_journal_volume 48
_journal_year 2012
_chemical_formula_moiety 'C41 H50 Cl O5 P'
_chemical_formula_sum 'C41 H50 Cl O5 P'
_chemical_formula_weight 689.23
_chemical_name_systematic
;
?
;
_space_group_IT_number 14
_symmetry_cell_setting monoclinic
_symmetry_space_group_name_Hall '-P 2ybc'
_symmetry_space_group_name_H-M 'P 1 21/c 1'
_atom_sites_solution_hydrogens geom
_atom_sites_solution_primary direct
_atom_sites_solution_secondary difmap
_audit_creation_method SHELXL-97
_cell_angle_alpha 90.00
_cell_angle_beta 93.278(2)
_cell_angle_gamma 90.00
_cell_formula_units_Z 4
_cell_length_a 8.6928(9)
_cell_length_b 27.828(3)
_cell_length_c 15.9755(17)
_cell_measurement_reflns_used 0
_cell_measurement_temperature 200(2)
_cell_measurement_theta_max 0
_cell_measurement_theta_min 0
_cell_volume 3858.2(7)
_computing_molecular_graphics 'Ortep-3 for Windows (Farrugia, 1997)'
_computing_publication_material 'WinGX publication routines (Farrugia, 1999)'
_computing_structure_refinement 'SHELXL-97 (Sheldrick, 1997)'
_computing_structure_solution 'SHELXS-86 (Sheldrick, 1986)'
_diffrn_ambient_temperature 200(2)
_diffrn_measured_fraction_theta_full 0.997
_diffrn_measured_fraction_theta_max 0.997
_diffrn_radiation_monochromator graphite
_diffrn_radiation_source 'fine-focus sealed tube'
_diffrn_radiation_type MoK\a
_diffrn_radiation_wavelength 0.71073
_diffrn_reflns_av_R_equivalents 0.0695
_diffrn_reflns_av_sigmaI/netI 0.0856
_diffrn_reflns_limit_h_max 6
_diffrn_reflns_limit_h_min -10
_diffrn_reflns_limit_k_max 33
_diffrn_reflns_limit_k_min -23
_diffrn_reflns_limit_l_max 19
_diffrn_reflns_limit_l_min -14
_diffrn_reflns_number 22879
_diffrn_reflns_theta_full 25.05
_diffrn_reflns_theta_max 25.05
_diffrn_reflns_theta_min 1.46
_exptl_absorpt_coefficient_mu 0.182
_exptl_absorpt_correction_T_max 0.9803
_exptl_absorpt_correction_T_min 0.9611
_exptl_absorpt_correction_type multi-scan
_exptl_crystal_colour colorless
_exptl_crystal_density_diffrn 1.187
_exptl_crystal_density_method 'not measured'
_exptl_crystal_description prism
_exptl_crystal_F_000 1472
_exptl_crystal_size_max 0.22
_exptl_crystal_size_mid 0.12
_exptl_crystal_size_min 0.11
_refine_diff_density_max 0.967
_refine_diff_density_min -1.030
_refine_diff_density_rms 0.075
_refine_ls_extinction_method none
_refine_ls_goodness_of_fit_ref 0.961
_refine_ls_hydrogen_treatment constr
_refine_ls_matrix_type full
_refine_ls_number_parameters 423
_refine_ls_number_reflns 6803
_refine_ls_number_restraints 0
_refine_ls_restrained_S_all 0.961
_refine_ls_R_factor_all 0.1390
_refine_ls_R_factor_gt 0.0792
_refine_ls_shift/su_max 0.006
_refine_ls_shift/su_mean 0.002
_refine_ls_structure_factor_coef Fsqd
_refine_ls_weighting_details 'calc w=1/[\s^2^(Fo^2^)+(0.1462P)^2^+4.3827P] where P=(Fo^2^+2Fc^2^)/3'
_refine_ls_weighting_scheme calc
_refine_ls_wR_factor_gt 0.2126
_refine_ls_wR_factor_ref 0.2599
_reflns_number_gt 3958
_reflns_number_total 6803
_reflns_threshold_expression >2sigma(I)
_cod_data_source_file c2cc33972b.txt
_cod_data_source_block a11925
_cod_original_sg_symbol_H-M 'P 21/c'
_cod_database_code 7108140

loop_
_symmetry_equiv_pos_as_xyz
'x, y, z'
'-x, y+1/2, -z+1/2'
'-x, -y, -z'
'x, -y-1/2, z-1/2'

loop_
_atom_site_label
_atom_site_type_symbol
_atom_site_fract_x
_atom_site_fract_y
_atom_site_fract_z
_atom_site_U_iso_or_equiv
_atom_site_adp_type
_atom_site_occupancy
_atom_site_symmetry_multiplicity
_atom_site_calc_flag
_atom_site_refinement_flags
_atom_site_disorder_assembly
_atom_site_disorder_group
C1 C 0.3125(5) 0.27915(15) 0.7383(3) 0.0326(11) Uani 1 1 d . . .
C2 C 0.2526(6) 0.25865(16) 0.8157(3) 0.0358(11) Uani 1 1 d . . .
C3 C 0.1193(6) 0.23142(18) 0.8088(3) 0.0442(13) Uani 1 1 d . . .
H3 H 0.0686 0.2261 0.7554 0.053 Uiso 1 1 calc R . .
C4 C 0.0595(7) 0.2118(2) 0.8802(4) 0.0587(17) Uani 1 1 d . . .
H4 H -0.0313 0.1928 0.8755 0.070 Uiso 1 1 calc R . .
C5 C 0.1332(8) 0.2202(2) 0.9586(4) 0.0635(17) Uani 1 1 d . . .
H5 H 0.0922 0.2071 1.0076 0.076 Uiso 1 1 calc R . .
C6 C 0.2639(7) 0.2470(2) 0.9648(4) 0.0615(16) Uani 1 1 d . . .
H6 H 0.3137 0.2526 1.0184 0.074 Uiso 1 1 calc R . .
C7 C 0.3256(6) 0.26626(19) 0.8944(3) 0.0478(13) Uani 1 1 d . . .
H7 H 0.4177 0.2847 0.8997 0.057 Uiso 1 1 calc R . .
C8 C 0.5186(5) 0.32316(16) 0.6839(3) 0.0298(10) Uani 1 1 d . . .
C9 C 0.5914(5) 0.28790(17) 0.6303(3) 0.0405(12) Uani 1 1 d . . .
C10 C 0.6203(7) 0.2415(2) 0.6569(4) 0.0613(17) Uani 1 1 d . . .
H10 H 0.5915 0.2318 0.7108 0.074 Uiso 1 1 calc R . .
C11 C 0.6913(8) 0.2086(2) 0.6058(5) 0.086(2) Uani 1 1 d . . .
H11 H 0.7109 0.1768 0.6253 0.103 Uiso 1 1 calc R . .
C12 C 0.7325(9) 0.2218(3) 0.5280(6) 0.091(3) Uani 1 1 d . . .
H12 H 0.7807 0.1993 0.4933 0.110 Uiso 1 1 calc R . .
C13 C 0.7039(7) 0.2681(3) 0.5001(4) 0.0722(19) Uani 1 1 d . . .
H13 H 0.7314 0.2774 0.4457 0.087 Uiso 1 1 calc R . .
C14 C 0.6347(6) 0.3010(2) 0.5515(3) 0.0498(14) Uani 1 1 d . . .
H14 H 0.6169 0.3329 0.5323 0.060 Uiso 1 1 calc R . .
C15 C 0.5277(5) 0.36996(16) 0.6776(3) 0.0299(10) Uani 1 1 d . . .
H15 H 0.5846 0.3825 0.6335 0.036 Uiso 1 1 calc R . .
C16 C 0.4555(5) 0.40530(15) 0.7343(3) 0.0286(10) Uani 1 1 d . . .
H16 H 0.4111 0.3865 0.7805 0.034 Uiso 1 1 calc R . .
C17 C 0.5697(5) 0.44128(15) 0.7753(3) 0.0289(10) Uani 1 1 d . . .
C18 C 0.6854(5) 0.46265(16) 0.7317(3) 0.0325(11) Uani 1 1 d . . .
H18 H 0.6967 0.4542 0.6747 0.039 Uiso 1 1 calc R . .
C19 C 0.7844(5) 0.49592(17) 0.7698(3) 0.0411(12) Uani 1 1 d . . .
H19 H 0.8615 0.5105 0.7386 0.049 Uiso 1 1 calc R . .
C20 C 0.7724(6) 0.50797(19) 0.8516(3) 0.0481(13) Uani 1 1 d . . .
H20 H 0.8412 0.5309 0.8772 0.058 Uiso 1 1 calc R . .
C21 C 0.6601(6) 0.48694(19) 0.8977(3) 0.0462(13) Uani 1 1 d . . .
H21 H 0.6522 0.4947 0.9552 0.055 Uiso 1 1 calc R . .
C22 C 0.5600(5) 0.45448(17) 0.8586(3) 0.0371(11) Uani 1 1 d . A .
C23 C 0.4650(8) 0.4068(2) 0.9684(4) 0.0645(18) Uani 1 1 d . A .
C24 C 0.3241(9) 0.3922(2) 1.0077(4) 0.070(2) Uani 1 1 d . . .
C25 C 0.1956(13) 0.3975(4) 0.9816(6) 0.043(3) Uiso 0.600(15) 1 d P A 1
H25 H 0.1787 0.4131 0.9290 0.051 Uiso 0.600(15) 1 calc PR A 1
C26 C 0.0639(14) 0.3821(5) 1.0235(8) 0.060(3) Uiso 0.600(15) 1 d P A 1
H26 H -0.0378 0.3885 1.0013 0.072 Uiso 0.600(15) 1 calc PR A 1
C27 C 0.0901(19) 0.3581(5) 1.0957(8) 0.058(3) Uiso 0.600(15) 1 d P A 1
H27 H 0.0046 0.3456 1.1231 0.070 Uiso 0.600(15) 1 calc PR A 1
C28 C 0.2406(14) 0.3506(4) 1.1329(8) 0.059(3) Uiso 0.600(15) 1 d P A 1
H28 H 0.2551 0.3344 1.1852 0.071 Uiso 0.600(15) 1 calc PR A 1
C29 C 0.3634(14) 0.3669(4) 1.0924(7) 0.055(3) Uiso 0.600(15) 1 d P A 1
H29 H 0.4664 0.3631 1.1146 0.066 Uiso 0.600(15) 1 calc PR A 1
C25' C 0.1560(15) 0.4165(6) 0.9711(8) 0.035(4) Uiso 0.400(15) 1 d P A 2
H25' H 0.1540 0.4381 0.9249 0.042 Uiso 0.400(15) 1 calc PR A 2
C26' C 0.0213(19) 0.4053(7) 1.0082(10) 0.057(5) Uiso 0.400(15) 1 d P A 2
H26' H -0.0740 0.4193 0.9894 0.069 Uiso 0.400(15) 1 calc PR A 2
C27' C 0.030(2) 0.3721(7) 1.0751(13) 0.064(6) Uiso 0.400(15) 1 d P A 2
H27' H -0.0617 0.3657 1.1029 0.077 Uiso 0.400(15) 1 calc PR A 2
C28' C 0.162(3) 0.3484(6) 1.1027(12) 0.057(5) Uiso 0.400(15) 1 d P A 2
H28' H 0.1635 0.3254 1.1467 0.068 Uiso 0.400(15) 1 calc PR A 2
C29' C 0.298(3) 0.3613(7) 1.0593(14) 0.074(6) Uiso 0.400(15) 1 d P A 2
H29' H 0.3841 0.3416 1.0741 0.089 Uiso 0.400(15) 1 calc PR A 2
C30 C 0.2377(5) 0.48795(17) 0.7355(3) 0.0391(12) Uani 1 1 d . . .
H30A H 0.1258 0.4930 0.7238 0.047 Uiso 1 1 calc R . .
H30B H 0.2539 0.4805 0.7959 0.047 Uiso 1 1 calc R . .
C31 C 0.3199(6) 0.53530(17) 0.7188(4) 0.0468(13) Uani 1 1 d . . .
H31A H 0.4285 0.5331 0.7407 0.056 Uiso 1 1 calc R . .
H31B H 0.3193 0.5409 0.6576 0.056 Uiso 1 1 calc R . .
C32 C 0.2411(10) 0.5778(2) 0.7609(5) 0.089(2) Uani 1 1 d . . .
H32A H 0.2742 0.5785 0.8212 0.107 Uiso 1 1 calc R . .
H32B H 0.1280 0.5730 0.7562 0.107 Uiso 1 1 calc R . .
C33 C 0.2806(11) 0.6263(3) 0.7204(5) 0.0988(19) Uani 1 1 d . . .
H33A H 0.2286 0.6524 0.7488 0.148 Uiso 1 1 calc R . .
H33B H 0.2462 0.6259 0.6609 0.148 Uiso 1 1 calc R . .
H33C H 0.3923 0.6314 0.7258 0.148 Uiso 1 1 calc R . .
C34 C 0.3486(5) 0.45210(17) 0.5732(3) 0.0334(11) Uani 1 1 d . . .
H34A H 0.2958 0.4824 0.5560 0.040 Uiso 1 1 calc R . .
H34B H 0.4610 0.4583 0.5753 0.040 Uiso 1 1 calc R . .
C35 C 0.3099(5) 0.41360(18) 0.5065(3) 0.0370(11) Uani 1 1 d . . .
H35A H 0.1967 0.4099 0.4991 0.044 Uiso 1 1 calc R . .
H35B H 0.3541 0.3824 0.5255 0.044 Uiso 1 1 calc R . .
C36 C 0.3744(6) 0.42745(19) 0.4226(3) 0.0450(13) Uani 1 1 d . . .
H36A H 0.3386 0.4601 0.4067 0.054 Uiso 1 1 calc R . .
H36B H 0.4884 0.4281 0.4289 0.054 Uiso 1 1 calc R . .
C37 C 0.3241(10) 0.3925(3) 0.3534(5) 0.0988(19) Uani 1 1 d . . .
H37A H 0.3681 0.4023 0.3010 0.148 Uiso 1 1 calc R . .
H37B H 0.2114 0.3924 0.3460 0.148 Uiso 1 1 calc R . .
H37C H 0.3603 0.3601 0.3687 0.148 Uiso 1 1 calc R . .
C38 C 0.1345(5) 0.39453(17) 0.6690(3) 0.0326(11) Uani 1 1 d . . .
H38A H 0.0524 0.4084 0.6310 0.039 Uiso 1 1 calc R . .
H38B H 0.1698 0.3645 0.6429 0.039 Uiso 1 1 calc R . .
C39 C 0.0652(5) 0.38183(17) 0.7521(3) 0.0362(11) Uani 1 1 d . . .
H39A H 0.1460 0.3675 0.7906 0.043 Uiso 1 1 calc R . .
H39B H 0.0280 0.4115 0.7785 0.043 Uiso 1 1 calc R . .
C40 C -0.0678(5) 0.34660(18) 0.7393(3) 0.0403(12) Uani 1 1 d . . .
H40A H -0.0297 0.3167 0.7142 0.048 Uiso 1 1 calc R . .
H40B H -0.1469 0.3606 0.6995 0.048 Uiso 1 1 calc R . .
C41 C -0.1411(6) 0.3345(2) 0.8206(3) 0.0484(13) Uani 1 1 d . . .
H41A H -0.2253 0.3116 0.8093 0.073 Uiso 1 1 calc R . .
H41B H -0.1818 0.3639 0.8449 0.073 Uiso 1 1 calc R . .
H41C H -0.0636 0.3203 0.8600 0.073 Uiso 1 1 calc R . .
O1 O 0.4462(4) 0.30389(11) 0.75441(19) 0.0342(7) Uani 1 1 d . . .
O2 O 0.2506(4) 0.27573(13) 0.6688(2) 0.0438(9) Uani 1 1 d . . .
O3 O 0.4352(4) 0.43616(13) 0.9026(2) 0.0453(9) Uani 1 1 d . . .
O4 O 0.5946(7) 0.3959(2) 0.9910(4) 0.130(3) Uani 1 1 d . . .
O5 O 0.9857(5) 0.51622(18) 0.6028(2) 0.0723(13) Uani 1 1 d . . .
H5A H 1.0390 0.5334 0.5607 0.087 Uiso 1 1 d R . .
H5B H 0.9225 0.4930 0.5666 0.087 Uiso 1 1 d R . .
P1 P 0.29403(13) 0.43618(4) 0.67709(7) 0.0298(3) Uani 1 1 d . . .
Cl1 Cl 0.20324(15) 0.57173(5) 0.47849(9) 0.0533(4) Uani 1 1 d . . .

loop_
_atom_site_aniso_label
_atom_site_aniso_U_11
_atom_site_aniso_U_22
_atom_site_aniso_U_33
_atom_site_aniso_U_23
_atom_site_aniso_U_13
_atom_site_aniso_U_12
C1 0.036(3) 0.028(2) 0.034(3) -0.002(2) 0.009(2) 0.006(2)
C2 0.042(3) 0.031(2) 0.036(3) 0.002(2) 0.012(2) 0.008(2)
C3 0.053(3) 0.041(3) 0.039(3) -0.003(2) 0.016(3) 0.004(2)
C4 0.051(3) 0.046(3) 0.083(5) 0.007(3) 0.035(3) 0.001(3)
C5 0.080(5) 0.069(4) 0.044(4) 0.016(3) 0.027(3) 0.013(4)
C6 0.068(4) 0.082(4) 0.035(3) 0.012(3) 0.011(3) 0.000(4)
C7 0.053(3) 0.051(3) 0.040(3) 0.004(3) 0.006(3) 0.000(3)
C8 0.022(2) 0.037(3) 0.031(2) -0.004(2) 0.0054(19) -0.0014(19)
C9 0.032(3) 0.037(3) 0.054(3) -0.007(2) 0.008(2) -0.002(2)
C10 0.054(4) 0.044(3) 0.088(5) -0.003(3) 0.025(3) 0.008(3)
C11 0.079(5) 0.054(4) 0.129(7) -0.008(4) 0.046(5) 0.017(4)
C12 0.073(5) 0.078(5) 0.128(7) -0.032(5) 0.050(5) 0.008(4)
C13 0.067(4) 0.082(5) 0.072(4) -0.017(4) 0.036(4) -0.001(4)
C14 0.049(3) 0.052(3) 0.050(3) -0.010(3) 0.020(3) -0.002(3)
C15 0.024(2) 0.039(3) 0.027(2) 0.002(2) 0.0041(19) -0.0002(19)
C16 0.025(2) 0.033(2) 0.028(2) 0.007(2) 0.0080(19) 0.0028(19)
C17 0.024(2) 0.029(2) 0.034(3) 0.004(2) 0.0046(19) 0.0004(18)
C18 0.031(2) 0.037(3) 0.030(2) 0.006(2) 0.005(2) 0.003(2)
C19 0.032(3) 0.039(3) 0.054(3) 0.001(2) 0.009(2) -0.006(2)
C20 0.044(3) 0.052(3) 0.049(3) -0.008(3) 0.002(3) -0.016(3)
C21 0.050(3) 0.053(3) 0.036(3) -0.009(3) 0.006(2) -0.013(3)
C22 0.037(3) 0.041(3) 0.034(3) 0.006(2) 0.009(2) -0.006(2)
C23 0.080(5) 0.046(3) 0.072(4) 0.011(3) 0.037(4) 0.005(3)
C24 0.108(6) 0.050(4) 0.057(4) -0.007(3) 0.049(4) -0.023(4)
C30 0.032(2) 0.044(3) 0.042(3) 0.004(2) 0.009(2) 0.005(2)
C31 0.051(3) 0.037(3) 0.055(3) -0.001(3) 0.018(3) 0.002(2)
C32 0.121(6) 0.052(4) 0.098(6) -0.022(4) 0.047(5) -0.012(4)
C33 0.131(5) 0.087(4) 0.080(4) -0.009(3) 0.014(4) -0.018(4)
C34 0.033(2) 0.037(2) 0.031(3) 0.012(2) 0.002(2) -0.001(2)
C35 0.039(3) 0.045(3) 0.028(3) 0.010(2) 0.000(2) -0.004(2)
C36 0.051(3) 0.051(3) 0.034(3) 0.008(2) 0.008(2) -0.014(3)
C37 0.131(5) 0.087(4) 0.080(4) -0.009(3) 0.014(4) -0.018(4)
C38 0.024(2) 0.045(3) 0.029(2) 0.008(2) -0.0004(19) -0.005(2)
C39 0.027(2) 0.044(3) 0.038(3) 0.011(2) 0.006(2) 0.000(2)
C40 0.030(2) 0.051(3) 0.040(3) 0.012(2) 0.007(2) -0.005(2)
C41 0.037(3) 0.058(3) 0.051(3) 0.012(3) 0.012(2) -0.005(3)
O1 0.0378(17) 0.0355(17) 0.0294(17) 0.0041(14) 0.0025(14) -0.0041(14)
O2 0.0398(19) 0.062(2) 0.0303(19) -0.0054(17) 0.0052(16) -0.0036(17)
O3 0.047(2) 0.061(2) 0.0290(18) 0.0014(17) 0.0144(16) -0.0169(17)
O4 0.110(5) 0.133(5) 0.153(6) 0.105(5) 0.066(4) 0.047(4)
O5 0.059(2) 0.114(4) 0.045(2) 0.016(2) 0.0089(19) -0.026(3)
P1 0.0236(6) 0.0361(7) 0.0300(6) 0.0074(5) 0.0043(5) 0.0012(5)
Cl1 0.0490(8) 0.0656(9) 0.0459(8) 0.0154(7) 0.0077(6) -0.0034(7)

loop_
_atom_type_symbol
_atom_type_description
_atom_type_scat_dispersion_real
_atom_type_scat_dispersion_imag
_atom_type_scat_source
C C 0.0033 0.0016 'International Tables Vol C Tables 4.2.6.8 and 6.1.1.4'
H H 0.0000 0.0000 'International Tables Vol C Tables 4.2.6.8 and 6.1.1.4'
O O 0.0106 0.0060 'International Tables Vol C Tables 4.2.6.8 and 6.1.1.4'
P P 0.1023 0.0942 'International Tables Vol C Tables 4.2.6.8 and 6.1.1.4'
Cl Cl 0.1484 0.1585 'International Tables Vol C Tables 4.2.6.8 and 6.1.1.4'

loop_
_geom_angle_atom_site_label_1
_geom_angle_atom_site_label_2
_geom_angle_atom_site_label_3
_geom_angle
O2 C1 O1 122.9(4)
O2 C1 C2 125.2(4)
O1 C1 C2 111.9(4)
C3 C2 C7 119.5(5)
C3 C2 C1 118.5(4)
C7 C2 C1 122.1(5)
C2 C3 C4 120.0(5)
C2 C3 H3 120.0
C4 C3 H3 120.0
C3 C4 C5 119.8(6)
C3 C4 H4 120.1
C5 C4 H4 120.1
C6 C5 C4 119.7(5)
C6 C5 H5 120.1
C4 C5 H5 120.1
C5 C6 C7 121.2(6)
C5 C6 H6 119.4
C7 C6 H6 119.4
C6 C7 C2 119.8(5)
C6 C7 H7 120.1
C2 C7 H7 120.1
C15 C8 O1 117.8(4)
C15 C8 C9 126.1(4)
O1 C8 C9 115.7(4)
C14 C9 C10 118.2(5)
C14 C9 C8 120.2(5)
C10 C9 C8 121.6(5)
C9 C10 C11 121.0(6)
C9 C10 H10 119.5
C11 C10 H10 119.5
C12 C11 C10 120.3(7)
C12 C11 H11 119.9
C10 C11 H11 119.9
C11 C12 C13 119.6(6)
C11 C12 H12 120.2
C13 C12 H12 120.2
C12 C13 C14 119.9(6)
C12 C13 H13 120.0
C14 C13 H13 120.1
C9 C14 C13 121.0(6)
C9 C14 H14 119.5
C13 C14 H14 119.5
C8 C15 C16 125.2(4)
C8 C15 H15 117.4
C16 C15 H15 117.4
C15 C16 C17 113.8(3)
C15 C16 P1 109.8(3)
C17 C16 P1 111.4(3)
C15 C16 H16 107.2
C17 C16 H16 107.2
P1 C16 H16 107.2
C18 C17 C22 116.9(4)
C18 C17 C16 122.4(4)
C22 C17 C16 120.7(4)
C19 C18 C17 121.1(4)
C19 C18 H18 119.5
C17 C18 H18 119.5
C20 C19 C18 120.6(5)
C20 C19 H19 119.7
C18 C19 H19 119.7
C19 C20 C21 120.1(5)
C19 C20 H20 119.9
C21 C20 H20 119.9
C22 C21 C20 118.8(5)
C22 C21 H21 120.6
C20 C21 H21 120.6
C21 C22 C17 122.5(4)
C21 C22 O3 119.4(4)
C17 C22 O3 118.0(4)
O4 C23 O3 121.5(5)
O4 C23 C24 126.4(7)
O3 C23 C24 112.0(6)
C25 C24 C29' 96.6(13)
C25 C24 C23 127.7(8)
C29' C24 C23 132.8(13)
C25 C24 C29 121.6(8)
C29' C24 C29 29.6(11)
C23 C24 C29 110.7(8)
C25 C24 C25' 16.6(7)
C29' C24 C25' 108.8(13)
C23 C24 C25' 118.0(7)
C29 C24 C25' 129.1(7)
C24 C25 C26 124.5(11)
C24 C25 H25 117.8
C26 C25 H25 117.8
C27 C26 C25 116.9(12)
C27 C26 H26 121.7
C25 C26 H26 121.4
C26 C27 C28 122.7(12)
C26 C27 H27 118.5
C28 C27 H27 118.8
C29 C28 C27 118.7(11)
C29 C28 H28 120.7
C27 C28 H28 120.6
C28 C29 C24 115.5(10)
C28 C29 H29 122.2
C24 C29 H29 122.3
C26' C25' C24 120.0(12)
C26' C25' H25' 120.0
C24 C25' H25' 120.0
C27' C26' C25' 117.8(16)
C27' C26' H26' 121.2
C25' C26' H26' 121.1
C26' C27' C28' 124.3(18)
C26' C27' H27' 117.7
C28' C27' H27' 118.0
C27' C28' C29' 114.6(17)
C27' C28' H28' 122.5
C29' C28' H28' 122.9
C24 C29' C28' 133(2)
C24 C29' H29' 113.3
C28' C29' H29' 113.2
C31 C30 P1 117.2(3)
C31 C30 H30A 108.0
P1 C30 H30A 108.0
C31 C30 H30B 108.0
P1 C30 H30B 108.0
H30A C30 H30B 107.3
C32 C31 C30 111.2(4)
C32 C31 H31A 109.4
C30 C31 H31A 109.4
C32 C31 H31B 109.4
C30 C31 H31B 109.4
H31A C31 H31B 108.0
C31 C32 C33 111.9(6)
C31 C32 H32A 109.2
C33 C32 H32A 109.2
C31 C32 H32B 109.2
C33 C32 H32B 109.2
H32A C32 H32B 107.9
C32 C33 H33A 109.5
C32 C33 H33B 109.5
H33A C33 H33B 109.5
C32 C33 H33C 109.5
H33A C33 H33C 109.5
H33B C33 H33C 109.5
C35 C34 P1 114.1(3)
C35 C34 H34A 108.7
P1 C34 H34A 108.7
C35 C34 H34B 108.7
P1 C34 H34B 108.7
H34A C34 H34B 107.6
C34 C35 C36 110.8(4)
C34 C35 H35A 109.5
C36 C35 H35A 109.5
C34 C35 H35B 109.5
C36 C35 H35B 109.5
H35A C35 H35B 108.1
C37 C36 C35 111.8(5)
C37 C36 H36A 109.3
C35 C36 H36A 109.3
C37 C36 H36B 109.3
C35 C36 H36B 109.3
H36A C36 H36B 107.9
C36 C37 H37A 109.5
C36 C37 H37B 109.5
H37A C37 H37B 109.5
C36 C37 H37C 109.5
H37A C37 H37C 109.5
H37B C37 H37C 109.5
C39 C38 P1 115.2(3)
C39 C38 H38A 108.5
P1 C38 H38A 108.5
C39 C38 H38B 108.5
P1 C38 H38B 108.5
H38A C38 H38B 107.5
C40 C39 C38 111.5(4)
C40 C39 H39A 109.3
C38 C39 H39A 109.3
C40 C39 H39B 109.3
C38 C39 H39B 109.3
H39A C39 H39B 108.0
C39 C40 C41 112.4(4)
C39 C40 H40A 109.1
C41 C40 H40A 109.1
C39 C40 H40B 109.1
C41 C40 H40B 109.1
H40A C40 H40B 107.8
C40 C41 H41A 109.5
C40 C41 H41B 109.5
H41A C41 H41B 109.5
C40 C41 H41C 109.5
H41A C41 H41C 109.5
H41B C41 H41C 109.5
C1 O1 C8 116.8(3)
C23 O3 C22 119.1(4)
H5A O5 H5B 100.6
C30 P1 C38 108.7(2)
C30 P1 C34 111.9(2)
C38 P1 C34 109.4(2)
C30 P1 C16 109.8(2)
C38 P1 C16 107.2(2)
C34 P1 C16 109.7(2)

loop_
_geom_bond_atom_site_label_1
_geom_bond_atom_site_label_2
_geom_bond_distance
C1 O2 1.210(5)
C1 O1 1.363(5)
C1 C2 1.483(6)
C2 C3 1.384(7)
C2 C7 1.392(7)
C3 C4 1.391(7)
C3 H3 0.9500
C4 C5 1.394(9)
C4 H4 0.9500
C5 C6 1.358(9)
C5 H5 0.9500
C6 C7 1.381(7)
C6 H6 0.9500
C7 H7 0.9500
C8 C15 1.309(6)
C8 O1 1.426(5)
C8 C9 1.469(6)
C9 C14 1.383(7)
C9 C10 1.378(7)
C10 C11 1.394(8)
C10 H10 0.9500
C11 C12 1.363(10)
C11 H11 0.9500
C12 C13 1.382(10)
C12 H12 0.9500
C13 C14 1.390(8)
C13 H13 0.9500
C14 H14 0.9500
C15 C16 1.499(6)
C15 H15 0.9500
C16 C17 1.531(6)
C16 P1 1.843(4)
C16 H16 1.0000
C17 C18 1.390(6)
C17 C22 1.387(6)
C18 C19 1.381(6)
C18 H18 0.9500
C19 C20 1.358(7)
C19 H19 0.9500
C20 C21 1.386(7)
C20 H20 0.9500
C21 C22 1.379(7)
C21 H21 0.9500
C22 O3 1.420(5)
C23 O4 1.202(8)
C23 O3 1.346(7)
C23 C24 1.465(8)
C24 C25 1.179(12)
C24 C29' 1.222(19)
C24 C29 1.545(14)
C24 C25' 1.686(17)
C25 C26 1.425(15)
C25 H25 0.9500
C26 C27 1.341(17)
C26 H26 0.9500
C27 C28 1.421(18)
C27 H27 0.9500
C28 C29 1.358(14)
C28 H28 0.9500
C29 H29 0.9500
C25' C26' 1.378(19)
C25' H25' 0.9500
C26' C27' 1.41(3)
C26' H26' 0.9500
C27' C28' 1.37(3)
C27' H27' 0.9500
C28' C29' 1.45(3)
C28' H28' 0.9500
C29' H29' 0.9500
C30 C31 1.529(7)
C30 P1 1.799(5)
C30 H30A 0.9900
C30 H30B 0.9900
C31 C32 1.540(8)
C31 H31A 0.9900
C31 H31B 0.9900
C32 C33 1.544(10)
C32 H32A 0.9900
C32 H32B 0.9900
C33 H33A 0.9800
C33 H33B 0.9800
C33 H33C 0.9800
C34 C35 1.535(7)
C34 P1 1.808(4)
C34 H34A 0.9900
C34 H34B 0.9900
C35 C36 1.532(6)
C35 H35A 0.9900
C35 H35B 0.9900
C36 C37 1.518(8)
C36 H36A 0.9900
C36 H36B 0.9900
C37 H37A 0.9800
C37 H37B 0.9800
C37 H37C 0.9800
C38 C39 1.530(6)
C38 P1 1.806(4)
C38 H38A 0.9900
C38 H38B 0.9900
C39 C40 1.521(6)
C39 H39A 0.9900
C39 H39B 0.9900
C40 C41 1.516(6)
C40 H40A 0.9900
C40 H40B 0.9900
C41 H41A 0.9800
C41 H41B 0.9800
C41 H41C 0.9800
O5 H5A 0.9650
O5 H5B 1.0096
